data_4341095
loop_
_publ_author_name
'Yadav, Dhirendra'
'Siwatch, Rahul Kumar'
'Mukherjee, Goutam'
'Rajaraman, Gopalan'
'Nagendran, Selvarajan'

_publ_section_title
;
 Use of thio and seleno germanones as ligands: silver(i) halide complexes
 with ge&#x2550;e\\rightarrow ag-I (e = s, se) moieties and
 chalcogen-dependent argentophilic interaction.
;
_journal_issue 19
_journal_name_full 'Inorganic chemistry'
_journal_page_first 10054
_journal_page_last 10059
_journal_paper_doi 10.1021/ic5008389
_journal_volume 53
_journal_year 2014
_chemical_formula_moiety 'C42 H56 Ag2 Ge2 I2 N4 S2'
_chemical_formula_sum 'C42 H56 Ag2 Ge2 I2 N4 S2'
_chemical_formula_weight 1295.81
_chemical_name_systematic
; 
 ? 
;
_space_group_IT_number 61
_symmetry_cell_setting orthorhombic
_symmetry_space_group_name_Hall '-P 2ac 2ab'
_symmetry_space_group_name_H-M 'P b c a'
_atom_sites_solution_hydrogens geom
_atom_sites_solution_primary direct
_atom_sites_solution_secondary difmap
_audit_creation_method SHELXL-97
_cell_angle_alpha 90.00
_cell_angle_beta 90.00
_cell_angle_gamma 90.00
_cell_formula_units_Z 4
_cell_length_a 12.4060(19)
_cell_length_b 18.128(3)
_cell_length_c 21.255(3)
_cell_measurement_reflns_used 3538
_cell_measurement_temperature 298(2)
_cell_measurement_theta_max 22.72
_cell_measurement_theta_min 2.21
_cell_volume 4780.2(13)
_computing_cell_refinement 'Bruker SMART'
_computing_data_collection 'Bruker SMART'
_computing_data_reduction 'Bruker SAINT'
_computing_molecular_graphics 'Bruker SHELXTL'
_computing_publication_material 'Bruker SHELXTL'
_computing_structure_refinement 'SHELXL-97 (Sheldrick, 1997)'
_computing_structure_solution 'SHELXS-97 (Sheldrick, 1990)'
_diffrn_ambient_temperature 298(2)
_diffrn_measured_fraction_theta_full 1.000
_diffrn_measured_fraction_theta_max 1.000
_diffrn_measurement_device_type 'CCD area detector'
_diffrn_measurement_method 'phi and omega scans'
_diffrn_radiation_monochromator graphite
_diffrn_radiation_source 'fine-focus sealed tube'
_diffrn_radiation_type MoK\a
_diffrn_radiation_wavelength 0.71073
_diffrn_reflns_av_R_equivalents 0.0599
_diffrn_reflns_av_sigmaI/netI 0.0451
_diffrn_reflns_limit_h_max 14
_diffrn_reflns_limit_h_min -13
_diffrn_reflns_limit_k_max 21
_diffrn_reflns_limit_k_min -21
_diffrn_reflns_limit_l_max 25
_diffrn_reflns_limit_l_min -23
_diffrn_reflns_number 23765
_diffrn_reflns_theta_full 25.00
_diffrn_reflns_theta_max 25.00
_diffrn_reflns_theta_min 2.21
_exptl_absorpt_coefficient_mu 3.464
_exptl_absorpt_correction_T_max 0.314
_exptl_absorpt_correction_T_min 0.094
_exptl_absorpt_correction_type multi-scan
_exptl_absorpt_process_details '(SADABS; Bruker, 2000)'
_exptl_crystal_colour yellow
_exptl_crystal_density_diffrn 1.801
_exptl_crystal_density_method 'not measured'
_exptl_crystal_description block
_exptl_crystal_F_000 2528
_exptl_crystal_size_max 0.350
_exptl_crystal_size_mid 0.270
_exptl_crystal_size_min 0.150
_refine_diff_density_max 1.138
_refine_diff_density_min -0.459
_refine_diff_density_rms 0.139
_refine_ls_extinction_method none
_refine_ls_goodness_of_fit_ref 1.083
_refine_ls_hydrogen_treatment constr
_refine_ls_matrix_type full
_refine_ls_number_parameters 250
_refine_ls_number_reflns 4203
_refine_ls_number_restraints 0
_refine_ls_restrained_S_all 1.083
_refine_ls_R_factor_all 0.0773
_refine_ls_R_factor_gt 0.0523
_refine_ls_shift/su_max 0.001
_refine_ls_shift/su_mean 0.000
_refine_ls_structure_factor_coef Fsqd
_refine_ls_weighting_details 'calc w=1/[\s^2^(Fo^2^)+(0.0840P)^2^+2.0551P] where P=(Fo^2^+2Fc^2^)/3'
_refine_ls_weighting_scheme calc
_refine_ls_wR_factor_gt 0.1292
_refine_ls_wR_factor_ref 0.1516
_reflns_number_gt 3081
_reflns_number_total 4204
_reflns_threshold_expression >2sigma(I)
_cod_data_source_file ic5008389_si_001.cif
_cod_data_source_block compound5
_cod_depositor_comments
;
The following automatic conversions were performed:

'_symmetry_cell_setting' value 'Orthorhombic' changed to
'orthorhombic' according to
/home/saulius/struct/COD-crude-data--automatic-downloads/rss-feeds/ACS/lib/dictionaries/cif_core.dic
dictionary named 'cif_core.dic' version 2.4.2 from 2011-04-26.

Automatic conversion script
Id: cif_fix_values 2281 2013-09-26 08:29:07Z andrius 

 Adding full bibliography for 4341093--4341096.cif.
;
_cod_database_code 4341095

loop_
_symmetry_equiv_pos_as_xyz
'x, y, z'
'-x+1/2, -y, z+1/2'
'-x, y+1/2, -z+1/2'
'x+1/2, -y+1/2, -z'
'-x, -y, -z'
'x-1/2, y, -z-1/2'
'x, -y-1/2, z-1/2'
'-x-1/2, y-1/2, z'

loop_
_atom_site_label
_atom_site_type_symbol
_atom_site_fract_x
_atom_site_fract_y
_atom_site_fract_z
_atom_site_U_iso_or_equiv
_atom_site_adp_type
_atom_site_occupancy
_atom_site_symmetry_multiplicity
_atom_site_calc_flag
_atom_site_refinement_flags
Ge1 Ge 0.82227(6) 0.18381(4) 0.34467(3) 0.0358(2) Uani 1 1 d .
S1 S 0.97788(18) 0.18525(14) 0.38657(11) 0.0698(7) Uani 1 1 d .
Ag1 Ag 0.97812(6) 0.07537(4) 0.45135(3) 0.0668(3) Uani 1 1 d .
I1 I 1.17236(4) -0.00360(3) 0.47600(3) 0.0617(2) Uani 1 1 d .
C16 C 0.8022(5) 0.2527(3) 0.2751(3) 0.0350(15) Uani 1 1 d .
N1 N 0.7011(5) 0.1864(3) 0.3985(3) 0.0406(14) Uani 1 1 d .
N2 N 0.7708(5) 0.0902(3) 0.3184(3) 0.0381(13) Uani 1 1 d .
C1 C 0.6422(6) 0.1237(4) 0.3961(3) 0.0351(15) Uani 1 1 d .
C2 C 0.5475(6) 0.1143(5) 0.4300(4) 0.055(2) Uani 1 1 d .
H2 H 0.5297 0.1549 0.4547 0.066 Uiso 1 1 calc R
C3 C 0.4735(7) 0.0564(6) 0.4348(4) 0.064(2) Uani 1 1 d .
H3 H 0.4120 0.0674 0.4580 0.077 Uiso 1 1 calc R
C4 C 0.4761(7) -0.0129(5) 0.4113(4) 0.056(2) Uani 1 1 d .
H4 H 0.4197 -0.0445 0.4216 0.067 Uiso 1 1 calc R
C5 C 0.5540(7) -0.0392(4) 0.3743(4) 0.054(2) Uani 1 1 d .
H5 H 0.5477 -0.0890 0.3646 0.065 Uiso 1 1 calc R
C6 C 0.6434(7) -0.0045(4) 0.3477(4) 0.0490(19) Uani 1 1 d .
H6 H 0.6835 -0.0346 0.3212 0.059 Uiso 1 1 calc R
C7 C 0.6846(5) 0.0680(4) 0.3535(3) 0.0348(15) Uani 1 1 d .
C8 C 0.6770(7) 0.2522(4) 0.4381(4) 0.057(2) Uani 1 1 d .
C9 C 0.8239(6) 0.0478(4) 0.2661(4) 0.0473(18) Uani 1 1 d .
C10 C 0.5682(11) 0.2866(6) 0.4222(5) 0.100(4) Uani 1 1 d .
H10A H 0.5578 0.2859 0.3775 0.150 Uiso 1 1 calc R
H10B H 0.5665 0.3366 0.4370 0.150 Uiso 1 1 calc R
H10C H 0.5118 0.2589 0.4422 0.150 Uiso 1 1 calc R
C11 C 0.6876(9) 0.2299(6) 0.5101(4) 0.083(3) Uani 1 1 d .
H11A H 0.6316 0.1957 0.5209 0.125 Uiso 1 1 calc R
H11B H 0.6812 0.2732 0.5358 0.125 Uiso 1 1 calc R
H11C H 0.7566 0.2074 0.5172 0.125 Uiso 1 1 calc R
C12 C 0.7642(11) 0.3107(5) 0.4249(6) 0.112(5) Uani 1 1 d .
H12A H 0.8339 0.2877 0.4247 0.168 Uiso 1 1 calc R
H12B H 0.7620 0.3478 0.4570 0.168 Uiso 1 1 calc R
H12C H 0.7510 0.3331 0.3846 0.168 Uiso 1 1 calc R
C13 C 0.7431(8) 0.0315(5) 0.2157(4) 0.070(3) Uani 1 1 d .
H13A H 0.6896 -0.0019 0.2317 0.105 Uiso 1 1 calc R
H13B H 0.7788 0.0094 0.1803 0.105 Uiso 1 1 calc R
H13C H 0.7089 0.0765 0.2028 0.105 Uiso 1 1 calc R
C14 C 0.8815(8) -0.0215(5) 0.2910(5) 0.074(3) Uani 1 1 d .
H14A H 0.9419 -0.0328 0.2644 0.111 Uiso 1 1 calc R
H14B H 0.8322 -0.0624 0.2910 0.111 Uiso 1 1 calc R
H14C H 0.9065 -0.0127 0.3331 0.111 Uiso 1 1 calc R
C15 C 0.9118(8) 0.0965(5) 0.2375(5) 0.083(3) Uani 1 1 d .
H15A H 0.8817 0.1435 0.2263 0.125 Uiso 1 1 calc R
H15B H 0.9403 0.0731 0.2006 0.125 Uiso 1 1 calc R
H15C H 0.9686 0.1034 0.2676 0.125 Uiso 1 1 calc R
C17 C 0.7068(6) 0.2519(4) 0.2409(3) 0.0432(17) Uani 1 1 d .
H17 H 0.6496 0.2225 0.2538 0.052 Uiso 1 1 calc R
C18 C 0.8859(6) 0.2977(4) 0.2561(3) 0.0427(17) Uani 1 1 d .
H18 H 0.9498 0.2986 0.2790 0.051 Uiso 1 1 calc R
C19 C 0.6973(7) 0.2946(5) 0.1881(4) 0.056(2) Uani 1 1 d .
H19 H 0.6332 0.2941 0.1654 0.067 Uiso 1 1 calc R
C20 C 0.8752(7) 0.3414(4) 0.2036(4) 0.054(2) Uani 1 1 d .
H20 H 0.9309 0.3729 0.1920 0.065 Uiso 1 1 calc R
C21 C 0.7826(8) 0.3388(4) 0.1681(4) 0.055(2) Uani 1 1 d .
H21 H 0.7769 0.3661 0.1312 0.066 Uiso 1 1 calc R

loop_
_atom_site_aniso_label
_atom_site_aniso_U_11
_atom_site_aniso_U_22
_atom_site_aniso_U_33
_atom_site_aniso_U_23
_atom_site_aniso_U_13
_atom_site_aniso_U_12
Ge1 0.0360(4) 0.0378(4) 0.0337(4) 0.0009(3) -0.0002(3) -0.0045(3)
S1 0.0504(13) 0.0847(16) 0.0742(15) 0.0296(13) -0.0251(11) -0.0272(12)
Ag1 0.0809(6) 0.0635(4) 0.0559(4) 0.0064(3) -0.0125(4) -0.0096(4)
I1 0.0468(4) 0.0615(4) 0.0767(5) 0.0003(3) 0.0128(3) 0.0014(3)
C16 0.041(4) 0.038(4) 0.026(3) -0.004(3) 0.005(3) -0.008(3)
N1 0.053(4) 0.041(3) 0.028(3) -0.004(2) 0.011(3) 0.002(3)
N2 0.033(3) 0.035(3) 0.046(3) -0.007(3) 0.007(3) 0.000(3)
C1 0.039(4) 0.042(4) 0.024(3) 0.007(3) 0.000(3) 0.005(3)
C2 0.038(5) 0.079(6) 0.049(5) -0.006(4) 0.012(4) 0.000(4)
C3 0.034(5) 0.108(7) 0.051(5) 0.006(5) 0.009(4) -0.012(5)
C4 0.050(5) 0.070(6) 0.049(5) 0.017(4) -0.003(4) -0.015(4)
C5 0.055(5) 0.038(4) 0.069(6) 0.021(4) -0.009(4) -0.012(4)
C6 0.052(5) 0.031(4) 0.064(5) 0.002(3) 0.002(4) 0.004(3)
C7 0.029(4) 0.043(4) 0.033(4) 0.008(3) -0.004(3) 0.002(3)
C8 0.080(6) 0.054(5) 0.036(4) -0.008(4) 0.015(4) 0.010(4)
C9 0.051(5) 0.042(4) 0.049(4) -0.010(3) 0.018(4) 0.000(4)
C10 0.148(11) 0.079(7) 0.074(7) -0.027(6) -0.020(7) 0.058(7)
C11 0.101(8) 0.096(7) 0.052(6) -0.014(5) -0.005(5) 0.025(6)
C12 0.169(13) 0.069(7) 0.098(8) -0.047(6) 0.061(9) -0.036(7)
C13 0.096(8) 0.064(5) 0.049(5) -0.019(4) 0.009(5) 0.005(5)
C14 0.071(7) 0.069(6) 0.082(7) -0.011(5) 0.015(5) 0.028(5)
C15 0.082(7) 0.080(6) 0.087(7) -0.026(5) 0.057(6) -0.003(5)
C17 0.040(4) 0.052(4) 0.037(4) 0.007(3) -0.004(3) -0.005(3)
C18 0.039(4) 0.044(4) 0.045(4) 0.001(3) -0.003(3) -0.008(3)
C19 0.051(5) 0.062(5) 0.054(5) -0.002(4) -0.010(4) -0.002(4)
C20 0.053(5) 0.046(4) 0.063(5) -0.005(4) 0.016(4) -0.017(4)
C21 0.073(6) 0.046(4) 0.047(5) 0.002(4) 0.009(4) 0.000(4)

loop_
_atom_type_symbol
_atom_type_description
_atom_type_scat_dispersion_real
_atom_type_scat_dispersion_imag
_atom_type_scat_source
C C 0.0033 0.0016 'International Tables Vol C Tables 4.2.6.8 and 6.1.1.4'
H H 0.0000 0.0000 'International Tables Vol C Tables 4.2.6.8 and 6.1.1.4'
N N 0.0061 0.0033 'International Tables Vol C Tables 4.2.6.8 and 6.1.1.4'
S S 0.1246 0.1234 'International Tables Vol C Tables 4.2.6.8 and 6.1.1.4'
Ge Ge 0.1547 1.8001 'International Tables Vol C Tables 4.2.6.8 and 6.1.1.4'
Ag Ag -0.8971 1.1015 'International Tables Vol C Tables 4.2.6.8 and 6.1.1.4'
I I -0.4742 1.8119 'International Tables Vol C Tables 4.2.6.8 and 6.1.1.4'

loop_
_geom_angle_atom_site_label_1
_geom_angle_atom_site_label_2
_geom_angle_atom_site_label_3
_geom_angle
_geom_angle_site_symmetry_1
_geom_angle_site_symmetry_3
N1 Ge1 N2 86.1(2) . .
N1 Ge1 C16 110.0(3) . .
N2 Ge1 C16 107.9(2) . .
N1 Ge1 S1 118.0(2) . .
N2 Ge1 S1 116.09(19) . .
C16 Ge1 S1 115.2(2) . .
Ge1 S1 Ag1 103.25(9) . .
S1 Ag1 I1 135.04(7) . 5_756
S1 Ag1 I1 121.23(7) . .
I1 Ag1 I1 103.47(3) 5_756 .
Ag1 I1 Ag1 76.53(3) 5_756 .
C18 C16 C17 119.6(6) . .
C18 C16 Ge1 120.2(5) . .
C17 C16 Ge1 119.9(5) . .
C1 N1 C8 125.8(6) . .
C1 N1 Ge1 112.8(4) . .
C8 N1 Ge1 121.4(5) . .
C7 N2 C9 126.5(5) . .
C7 N2 Ge1 111.6(4) . .
C9 N2 Ge1 121.9(4) . .
N1 C1 C2 122.8(7) . .
N1 C1 C7 114.3(6) . .
C2 C1 C7 122.9(6) . .
C1 C2 C3 133.2(8) . .
C1 C2 H2 113.4 . .
C3 C2 H2 113.4 . .
C4 C3 C2 130.9(8) . .
C4 C3 H3 114.5 . .
C2 C3 H3 114.5 . .
C5 C4 C3 124.5(8) . .
C5 C4 H4 117.7 . .
C3 C4 H4 117.7 . .
C4 C5 C6 130.8(8) . .
C4 C5 H5 114.6 . .
C6 C5 H5 114.6 . .
C5 C6 C7 132.2(8) . .
C5 C6 H6 113.9 . .
C7 C6 H6 113.9 . .
N2 C7 C6 120.7(6) . .
N2 C7 C1 114.7(6) . .
C6 C7 C1 124.6(6) . .
N1 C8 C10 112.3(7) . .
N1 C8 C12 107.9(6) . .
C10 C8 C12 107.4(9) . .
N1 C8 C11 108.9(6) . .
C10 C8 C11 113.0(7) . .
C12 C8 C11 107.0(8) . .
C13 C9 N2 109.7(6) . .
C13 C9 C15 107.8(7) . .
N2 C9 C15 108.1(6) . .
C13 C9 C14 113.3(7) . .
N2 C9 C14 111.5(6) . .
C15 C9 C14 106.0(7) . .
C8 C10 H10A 109.5 . .
C8 C10 H10B 109.5 . .
H10A C10 H10B 109.5 . .
C8 C10 H10C 109.5 . .
H10A C10 H10C 109.5 . .
H10B C10 H10C 109.5 . .
C8 C11 H11A 109.5 . .
C8 C11 H11B 109.5 . .
H11A C11 H11B 109.5 . .
C8 C11 H11C 109.5 . .
H11A C11 H11C 109.5 . .
H11B C11 H11C 109.5 . .
C8 C12 H12A 109.5 . .
C8 C12 H12B 109.5 . .
H12A C12 H12B 109.5 . .
C8 C12 H12C 109.5 . .
H12A C12 H12C 109.5 . .
H12B C12 H12C 109.5 . .
C9 C13 H13A 109.5 . .
C9 C13 H13B 109.5 . .
H13A C13 H13B 109.5 . .
C9 C13 H13C 109.5 . .
H13A C13 H13C 109.5 . .
H13B C13 H13C 109.5 . .
C9 C14 H14A 109.5 . .
C9 C14 H14B 109.5 . .
H14A C14 H14B 109.5 . .
C9 C14 H14C 109.5 . .
H14A C14 H14C 109.5 . .
H14B C14 H14C 109.5 . .
C9 C15 H15A 109.5 . .
C9 C15 H15B 109.5 . .
H15A C15 H15B 109.5 . .
C9 C15 H15C 109.5 . .
H15A C15 H15C 109.5 . .
H15B C15 H15C 109.5 . .
C19 C17 C16 119.8(7) . .
C19 C17 H17 120.1 . .
C16 C17 H17 120.1 . .
C20 C18 C16 120.3(7) . .
C20 C18 H18 119.9 . .
C16 C18 H18 119.9 . .
C17 C19 C21 120.7(8) . .
C17 C19 H19 119.7 . .
C21 C19 H19 119.7 . .
C21 C20 C18 120.4(7) . .
C21 C20 H20 119.8 . .
C18 C20 H20 119.8 . .
C20 C21 C19 119.1(7) . .
C20 C21 H21 120.5 . .
C19 C21 H21 120.5 . .

loop_
_geom_bond_atom_site_label_1
_geom_bond_atom_site_label_2
_geom_bond_distance
_geom_bond_site_symmetry_2
Ge1 N1 1.890(6) .
Ge1 N2 1.896(5) .
Ge1 C16 1.952(6) .
Ge1 S1 2.126(2) .
S1 Ag1 2.421(2) .
Ag1 I1 2.7501(10) 5_756
Ag1 I1 2.8516(10) .
I1 Ag1 2.7501(10) 5_756
C16 C18 1.381(9) .
C16 C17 1.389(10) .
N1 C1 1.351(9) .
N1 C8 1.490(9) .
N2 C7 1.365(8) .
N2 C9 1.504(9) .
C1 C2 1.388(10) .
C1 C7 1.456(9) .
C2 C3 1.400(12) .
C2 H2 0.9300 .
C3 C4 1.353(12) .
C3 H3 0.9300 .
C4 C5 1.334(12) .
C4 H4 0.9300 .
C5 C6 1.395(11) .
C5 H5 0.9300 .
C6 C7 1.415(9) .
C6 H6 0.9300 .
C8 C10 1.525(14) .
C8 C12 1.541(13) .
C8 C11 1.589(12) .
C9 C13 1.497(12) .
C9 C15 1.529(11) .
C9 C14 1.539(11) .
C10 H10A 0.9600 .
C10 H10B 0.9600 .
C10 H10C 0.9600 .
C11 H11A 0.9600 .
C11 H11B 0.9600 .
C11 H11C 0.9600 .
C12 H12A 0.9600 .
C12 H12B 0.9600 .
C12 H12C 0.9600 .
C13 H13A 0.9600 .
C13 H13B 0.9600 .
C13 H13C 0.9600 .
C14 H14A 0.9600 .
C14 H14B 0.9600 .
C14 H14C 0.9600 .
C15 H15A 0.9600 .
C15 H15B 0.9600 .
C15 H15C 0.9600 .
C17 C19 1.367(10) .
C17 H17 0.9300 .
C18 C20 1.376(10) .
C18 H18 0.9300 .
C19 C21 1.394(11) .
C19 H19 0.9300 .
C20 C21 1.375(12) .
C20 H20 0.9300 .
C21 H21 0.9300 .

loop_
_geom_torsion_atom_site_label_1
_geom_torsion_atom_site_label_2
_geom_torsion_atom_site_label_3
_geom_torsion_atom_site_label_4
_geom_torsion
_geom_torsion_site_symmetry_1
_geom_torsion_site_symmetry_4
N1 Ge1 S1 Ag1 60.0(2) . .
N2 Ge1 S1 Ag1 -40.1(2) . .
C16 Ge1 S1 Ag1 -167.5(2) . .
Ge1 S1 Ag1 I1 -37.02(16) . 5_756
Ge1 S1 Ag1 I1 149.79(7) . .
S1 Ag1 I1 Ag1 175.06(8) . 5_756
I1 Ag1 I1 Ag1 0.0 5_756 5_756
N1 Ge1 C16 C18 136.4(5) . .
N2 Ge1 C16 C18 -131.2(5) . .
S1 Ge1 C16 C18 0.2(6) . .
N1 Ge1 C16 C17 -49.3(6) . .
N2 Ge1 C16 C17 43.1(6) . .
S1 Ge1 C16 C17 174.5(5) . .
N2 Ge1 N1 C1 3.3(5) . .
C16 Ge1 N1 C1 110.9(5) . .
S1 Ge1 N1 C1 -114.3(4) . .
N2 Ge1 N1 C8 -176.6(6) . .
C16 Ge1 N1 C8 -69.0(6) . .
S1 Ge1 N1 C8 65.8(6) . .
N1 Ge1 N2 C7 -6.4(5) . .
C16 Ge1 N2 C7 -116.2(5) . .
S1 Ge1 N2 C7 112.9(4) . .
N1 Ge1 N2 C9 174.9(6) . .
C16 Ge1 N2 C9 65.2(6) . .
S1 Ge1 N2 C9 -65.7(6) . .
C8 N1 C1 C2 2.2(11) . .
Ge1 N1 C1 C2 -177.7(6) . .
C8 N1 C1 C7 -179.7(6) . .
Ge1 N1 C1 C7 0.4(7) . .
N1 C1 C2 C3 179.2(8) . .
C7 C1 C2 C3 1.2(14) . .
C1 C2 C3 C4 6.7(17) . .
C2 C3 C4 C5 -3.2(15) . .
C3 C4 C5 C6 -4.8(15) . .
C4 C5 C6 C7 3.9(16) . .
C9 N2 C7 C6 7.5(10) . .
Ge1 N2 C7 C6 -171.0(5) . .
C9 N2 C7 C1 -173.2(6) . .
Ge1 N2 C7 C1 8.2(7) . .
C5 C6 C7 N2 -175.3(8) . .
C5 C6 C7 C1 5.5(13) . .
N1 C1 C7 N2 -5.8(8) . .
C2 C1 C7 N2 172.3(6) . .
N1 C1 C7 C6 173.4(7) . .
C2 C1 C7 C6 -8.5(10) . .
C1 N1 C8 C10 -60.8(10) . .
Ge1 N1 C8 C10 119.0(8) . .
C1 N1 C8 C12 -179.1(8) . .
Ge1 N1 C8 C12 0.8(10) . .
C1 N1 C8 C11 65.1(10) . .
Ge1 N1 C8 C11 -115.0(7) . .
C7 N2 C9 C13 58.7(9) . .
Ge1 N2 C9 C13 -122.9(6) . .
C7 N2 C9 C15 176.0(7) . .
Ge1 N2 C9 C15 -5.5(9) . .
C7 N2 C9 C14 -67.7(9) . .
Ge1 N2 C9 C14 110.7(6) . .
C18 C16 C17 C19 1.3(11) . .
Ge1 C16 C17 C19 -173.1(6) . .
C17 C16 C18 C20 -0.2(11) . .
Ge1 C16 C18 C20 174.1(5) . .
C16 C17 C19 C21 0.2(11) . .
C16 C18 C20 C21 -2.3(11) . .
C18 C20 C21 C19 3.8(12) . .
C17 C19 C21 C20 -2.8(12) . .
